data_4319385
loop_
_publ_author_name
'Long Pan'
'Thomas Frydel'
'Michelle B. Sander'
'Xiaoying Huang'
'Jing Li'

_publ_contact_author
;
Li, Jing
Department of Chemistry,
Rutgers University,
Camden, NJ 08102, USA
;
_publ_contact_author_email jingli@crab.rutgers.edu
_publ_contact_author_fax +1(856)225-6506
_publ_contact_author_phone +1(856)225-6160
_publ_section_title
;
 The Effect of pH on the Dimensionality of Coordination Polymers
;
_journal_name_full 'Inorganic Chemistry'
_journal_page_first 1271
_journal_page_last 1283
_journal_paper_doi 10.1021/ic001012o
_journal_volume 40
_journal_year 2001
_chemical_formula_moiety '[Sr(H3pdc)(H2pdc)2(H2O)3].H3pdc.2H2O'
_chemical_formula_sum 'C20 H24 N8 O21 Sr'
_chemical_formula_weight 800.09
_chemical_name_systematic
; 
 ? 
;
_space_group_IT_number 2
_symmetry_cell_setting monoclinic
_symmetry_space_group_name_Hall '-P 1'
_symmetry_space_group_name_H-M 'P -1'
_atom_sites_solution_hydrogens difmap
_atom_sites_solution_primary direct
_atom_sites_solution_secondary difmap
_audit_creation_method SHELXL-97
_cell_angle_alpha 71.54(3)
_cell_angle_beta 68.34(3)
_cell_angle_gamma 89.93(3)
_cell_formula_units_Z 2
_cell_length_a 11.263(2)
_cell_length_b 11.460(2)
_cell_length_c 12.904(3)
_cell_measurement_reflns_used 20
_cell_measurement_temperature 293(2)
_cell_measurement_theta_max 13.35
_cell_measurement_theta_min 7.99
_cell_volume 1455.6(7)
_computing_cell_refinement CAD4/PC
_computing_data_collection CAD4/PC
_computing_data_reduction XCAD4/PC
_computing_molecular_graphics 'Schakal 92'
_computing_publication_material 'Windows Word97'
_computing_structure_refinement 'SHELXL-97 (Sheldrick, 1997)'
_computing_structure_solution 'SHELXS-97 (Sheldrick, 1990)'
_diffrn_ambient_temperature 293(2)
_diffrn_measured_fraction_theta_full 0.998
_diffrn_measured_fraction_theta_max 0.998
_diffrn_measurement_device_type 'Enraf-Nonius CAD4'
_diffrn_measurement_method \w
_diffrn_radiation_monochromator graphite
_diffrn_radiation_source 'fine-focus sealed tube'
_diffrn_radiation_type MoK\a
_diffrn_radiation_wavelength 0.71073
_diffrn_reflns_av_R_equivalents none
_diffrn_reflns_av_sigmaI/netI 0.0702
_diffrn_reflns_limit_h_max 0
_diffrn_reflns_limit_h_min -13
_diffrn_reflns_limit_k_max 14
_diffrn_reflns_limit_k_min -14
_diffrn_reflns_limit_l_max 14
_diffrn_reflns_limit_l_min -15
_diffrn_reflns_number 5691
_diffrn_reflns_theta_full 25.99
_diffrn_reflns_theta_max 25.99
_diffrn_reflns_theta_min 2.09
_diffrn_standards_decay_% +-4.3
_diffrn_standards_interval_count 100
_diffrn_standards_interval_time 120min
_diffrn_standards_number 3
_exptl_absorpt_coefficient_mu 1.963
_exptl_absorpt_correction_T_max 0.9997
_exptl_absorpt_correction_T_min 0.8995
_exptl_absorpt_correction_type 'Empirical psi scans'
_exptl_crystal_colour colorless
_exptl_crystal_density_diffrn 1.825
_exptl_crystal_density_method 'not measured'
_exptl_crystal_description prismatic
_exptl_crystal_F_000 812
_exptl_crystal_size_max 0.25
_exptl_crystal_size_mid 0.11
_exptl_crystal_size_min 0.10
_refine_diff_density_max 0.495
_refine_diff_density_min -0.412
_refine_diff_density_rms 0.094
_refine_ls_extinction_method none
_refine_ls_goodness_of_fit_ref 1.110
_refine_ls_hydrogen_treatment mixed
_refine_ls_matrix_type full
_refine_ls_number_parameters 451
_refine_ls_number_reflns 5691
_refine_ls_number_restraints 0
_refine_ls_restrained_S_all 1.110
_refine_ls_R_factor_all 0.0876
_refine_ls_R_factor_gt 0.0407
_refine_ls_shift/su_max 0.001
_refine_ls_shift/su_mean 0.000
_refine_ls_structure_factor_coef Fsqd
_refine_ls_weighting_details 'w=1/[\s^2^(Fo^2^)+(0.0100P)^2^+2.0000P] where P=(Fo^2^+2Fc^2^)/3'
_refine_ls_weighting_scheme calc
_refine_ls_wR_factor_gt 0.0803
_refine_ls_wR_factor_ref 0.0886
_reflns_number_gt 4116
_reflns_number_total 5691
_reflns_threshold_expression >2sigma(I)
_cod_data_source_file ic0010120_4.cif
_cod_data_source_block Compound(4)ms1-5d
_cod_depositor_comments
;
The following automatic conversions were performed:

'_refine_ls_weighting_scheme' value 'calc
w=1/[\s^2^(Fo^2^)+(0.0100P)^2^+2.0000P] where P=(Fo^2^+2Fc^2^)/3' was
changed to 'calc'. New tag '_refine_ls_weighting_details' was
created. The value of the new tag was set to
'w=1/[\s^2^(Fo^2^)+(0.0100P)^2^+2.0000P] where P=(Fo^2^+2Fc^2^)/3'.

Automatic conversion script
Id: cif_fix_values 3143 2015-03-26 13:38:13Z robertas 
;
_cod_original_cell_volume 1455.6(5)
_cod_database_code 4319385

loop_
_symmetry_equiv_pos_as_xyz
'x, y, z'
'-x, -y, -z'

loop_
_atom_site_label
_atom_site_type_symbol
_atom_site_fract_x
_atom_site_fract_y
_atom_site_fract_z
_atom_site_U_iso_or_equiv
_atom_site_adp_type
_atom_site_occupancy
_atom_site_calc_flag
_atom_site_refinement_flags
_atom_site_disorder_assembly
_atom_site_disorder_group
Sr Sr 0.92420(3) 0.71853(4) 0.72833(3) 0.02568(10) Uani 1 d . . .
O1 O 0.7434(2) 0.7318(3) 0.9111(3) 0.0445(8) Uani 1 d . . .
O2 O 0.6846(2) 0.7766(3) 1.0779(2) 0.0378(7) Uani 1 d . . .
H1 H 0.7616 0.8003 1.0548 0.045 Uiso 1 d R . .
O3 O 0.1155(2) 0.5262(2) 1.1913(2) 0.0309(6) Uani 1 d . . .
O4 O 0.1370(2) 0.6530(3) 1.2858(2) 0.0326(7) Uani 1 d . . .
O5 O 1.1694(2) 0.7495(3) 0.6157(3) 0.0507(9) Uani 1 d . . .
O6 O 1.2424(2) 0.6958(3) 0.4541(2) 0.0407(8) Uani 1 d . . .
H2 H 1.1614 0.6434 0.5054 0.049 Uiso 1 d R . .
O7 O 1.8102(2) 0.9060(3) 0.3920(2) 0.0378(7) Uani 1 d . . .
O8 O 1.7800(2) 0.8335(3) 0.2604(2) 0.0413(8) Uani 1 d . . .
O9 O 0.9717(2) 0.6612(3) 0.5351(2) 0.0349(7) Uani 1 d . . .
O10 O 0.9042(2) 0.5995(3) 0.4169(2) 0.0388(7) Uani 1 d . . .
H4 H 1.0019 0.5990 0.3806 0.047 Uiso 1 d R . .
O11 O 0.3378(2) 0.5483(3) 0.8398(2) 0.0408(7) Uani 1 d . . .
O12 O 0.3561(3) 0.4863(3) 0.6878(2) 0.0412(8) Uani 1 d . . .
H5 H 0.2734 0.4611 0.7295 0.049 Uiso 1 d R . .
O13 O 0.9893(2) 1.1400(3) 0.8606(2) 0.0391(7) Uani 1 d . . .
H3 H 1.0998 1.1536 0.7941 0.047 Uiso 1 d R . .
O14 O 1.0584(2) 1.1565(3) 0.9965(2) 0.0356(7) Uani 1 d . . .
O15 O 0.4434(3) 0.9950(3) 1.1500(2) 0.0408(7) Uani 1 d . . .
H6 H 0.3574 0.9440 1.2128 0.049 Uiso 1 d R . .
O16 O 0.4206(2) 1.0692(3) 1.2953(2) 0.0396(7) Uani 1 d . . .
O17 O 1.0191(3) 0.6373(3) 0.8890(3) 0.0426(7) Uani 1 d . . .
H7 H 1.0383 0.5440 0.8934 0.051 Uiso 1 d R . .
H8 H 1.0930 0.6944 0.8636 0.051 Uiso 1 d R . .
O18 O 0.8792(4) 0.9110(3) 0.5819(3) 0.0654(10) Uani 1 d . . .
H9 H 0.8522 0.9041 0.5198 0.078 Uiso 1 d R . .
H10 H 0.9489 0.9607 0.5468 0.078 Uiso 1 d R . .
O19 O 0.9768(2) 0.9191(2) 0.7632(2) 0.0320(6) Uani 1 d . . .
H11 H 0.9720 0.8975 0.8379 0.038 Uiso 1 d R . .
H12 H 1.0418 0.9706 0.7133 0.038 Uiso 1 d R . .
O20 O 1.1169(3) 0.4263(3) 0.8272(3) 0.0601(10) Uani 1 d . . .
H13 H 1.1552 0.3398 0.8353 0.072 Uiso 1 d R . .
H14 H 1.0371 0.4326 0.8433 0.072 Uiso 1 d R . .
O21 O 0.7968(3) 1.0848(3) 0.7470(3) 0.0471(8) Uani 1 d . . .
H15 H 0.8629 1.0359 0.7547 0.057 Uiso 1 d R . .
H16 H 0.8178 1.1561 0.7364 0.057 Uiso 1 d R . .
N1 N 0.4898(3) 0.6506(3) 0.9680(3) 0.0279(8) Uani 1 d . . .
N2 N 0.3638(3) 0.6154(3) 1.0265(3) 0.0262(7) Uani 1 d . . .
H17 H 0.3268 0.5852 0.9950 0.031 Uiso 1 d R . .
N3 N 1.4208(3) 0.8267(3) 0.5755(3) 0.0287(8) Uani 1 d . . .
N4 N 1.5480(3) 0.8582(3) 0.5245(3) 0.0271(7) Uani 1 d . . .
H18 H 1.5791 0.8777 0.5759 0.032 Uiso 1 d R . .
N5 N 0.7251(3) 0.6452(3) 0.6870(3) 0.0276(7) Uani 1 d . . .
N6 N 0.5993(3) 0.6220(3) 0.7438(3) 0.0253(7) Uani 1 d . . .
H19 H 0.5656 0.6333 0.8115 0.030 Uiso 1 d R . .
N7 N 0.8125(3) 1.1662(3) 1.1390(3) 0.0304(8) Uani 1 d . . .
N8 N 0.6858(3) 1.1404(3) 1.1995(3) 0.0301(8) Uani 1 d . . .
H20 H 0.6473 1.1533 1.2743 0.036 Uiso 1 d R . .
C1 C 0.6619(3) 0.7375(4) 1.0014(3) 0.0278(9) Uani 1 d . . .
C2 C 0.5244(3) 0.6982(3) 1.0370(3) 0.0236(8) Uani 1 d . . .
C3 C 0.4183(3) 0.6950(3) 1.1377(3) 0.0240(8) Uani 1 d . . .
H21 H 0.4164 0.7238 1.2014 0.029 Uiso 1 d R . .
C4 C 0.3161(3) 0.6406(3) 1.1281(3) 0.0229(8) Uani 1 d . . .
C5 C 0.1784(3) 0.6036(3) 1.2072(3) 0.0245(8) Uani 1 d . . .
C6 C 1.2570(4) 0.7406(4) 0.5310(3) 0.0319(9) Uani 1 d . . .
C7 C 1.3925(3) 0.7813(4) 0.5025(3) 0.0260(9) Uani 1 d . . .
C8 C 1.5031(3) 0.7821(4) 0.4063(3) 0.0271(9) Uani 1 d . . .
H22 H 1.5092 0.7619 0.3432 0.033 Uiso 1 d R . .
C9 C 1.6017(3) 0.8332(4) 0.4231(3) 0.0248(8) Uani 1 d . . .
C10 C 1.7423(3) 0.8608(4) 0.3546(3) 0.0278(9) Uani 1 d . . .
C11 C 0.8861(3) 0.6260(4) 0.5105(3) 0.0266(9) Uani 1 d . . .
C12 C 0.7500(3) 0.6107(3) 0.5914(3) 0.0241(8) Uani 1 d . . .
C13 C 0.6373(3) 0.5643(4) 0.5896(3) 0.0261(9) Uani 1 d . . .
H23 H 0.6221 0.5351 0.5368 0.031 Uiso 1 d R . .
C14 C 0.5416(3) 0.5722(3) 0.6893(3) 0.0241(8) Uani 1 d . . .
C15 C 0.4015(3) 0.5356(4) 0.7467(3) 0.0284(9) Uani 1 d . . .
C16 C 0.9715(3) 1.1426(3) 0.9624(3) 0.0240(8) Uani 1 d . . .
C17 C 0.8354(3) 1.1290(3) 1.0452(3) 0.0240(8) Uani 1 d . . .
C18 C 0.7208(3) 1.0795(3) 1.0479(3) 0.0265(9) Uani 1 d . . .
H24 H 0.7107 1.0447 0.9977 0.032 Uiso 1 d R . .
C19 C 0.6273(3) 1.0874(3) 1.1485(3) 0.0256(8) Uani 1 d . . .
C20 C 0.4869(3) 1.0500(4) 1.2054(3) 0.0283(9) Uani 1 d . . .

loop_
_atom_site_aniso_label
_atom_site_aniso_U_11
_atom_site_aniso_U_22
_atom_site_aniso_U_33
_atom_site_aniso_U_23
_atom_site_aniso_U_13
_atom_site_aniso_U_12
Sr 0.01563(17) 0.0364(2) 0.0263(2) -0.01695(16) -0.00422(14) -0.00122(14)
O1 0.0196(14) 0.073(2) 0.0368(17) -0.0301(16) 0.0035(13) -0.0061(14)
O2 0.0178(13) 0.059(2) 0.0410(17) -0.0293(16) -0.0062(12) -0.0038(13)
O3 0.0196(13) 0.0388(16) 0.0371(16) -0.0202(13) -0.0081(12) -0.0056(12)
O4 0.0190(13) 0.0482(18) 0.0314(15) -0.0259(14) -0.0002(11) -0.0013(12)
O5 0.0171(14) 0.093(3) 0.0458(19) -0.0423(19) -0.0003(13) -0.0030(15)
O6 0.0233(14) 0.065(2) 0.0403(17) -0.0321(16) -0.0080(13) -0.0028(14)
O7 0.0237(14) 0.059(2) 0.0313(16) -0.0193(15) -0.0075(12) -0.0079(13)
O8 0.0192(14) 0.075(2) 0.0288(16) -0.0287(16) 0.0010(12) -0.0020(14)
O9 0.0168(13) 0.059(2) 0.0331(16) -0.0268(15) -0.0051(12) 0.0015(12)
O10 0.0206(14) 0.069(2) 0.0313(16) -0.0318(16) -0.0027(12) -0.0001(13)
O11 0.0204(14) 0.069(2) 0.0365(17) -0.0313(16) -0.0032(12) -0.0014(14)
O12 0.0237(14) 0.064(2) 0.0413(17) -0.0304(16) -0.0084(13) -0.0057(14)
O13 0.0223(14) 0.068(2) 0.0285(16) -0.0272(15) -0.0026(12) 0.0013(14)
O14 0.0191(13) 0.058(2) 0.0320(16) -0.0228(15) -0.0062(12) 0.0008(13)
O15 0.0263(15) 0.061(2) 0.0409(17) -0.0329(16) -0.0064(13) -0.0040(14)
O16 0.0209(14) 0.064(2) 0.0395(17) -0.0322(16) -0.0050(13) 0.0007(13)
O17 0.0410(17) 0.0421(18) 0.0521(19) -0.0182(15) -0.0245(15) -0.0002(14)
O18 0.093(3) 0.056(2) 0.056(2) -0.0079(18) -0.048(2) -0.012(2)
O19 0.0270(14) 0.0393(17) 0.0285(15) -0.0122(13) -0.0088(12) -0.0056(12)
O20 0.0223(15) 0.056(2) 0.095(3) -0.013(2) -0.0246(17) 0.0040(15)
O21 0.0259(15) 0.0458(19) 0.077(2) -0.0290(17) -0.0211(15) 0.0026(14)
N1 0.0159(15) 0.040(2) 0.0262(18) -0.0177(16) -0.0010(13) -0.0013(14)
N2 0.0182(15) 0.038(2) 0.0260(17) -0.0200(15) -0.0054(13) -0.0013(14)
N3 0.0153(15) 0.040(2) 0.0294(18) -0.0176(16) -0.0023(13) -0.0009(14)
N4 0.0194(16) 0.041(2) 0.0227(17) -0.0169(15) -0.0048(13) -0.0005(14)
N5 0.0155(15) 0.040(2) 0.0280(18) -0.0185(16) -0.0039(13) 0.0003(14)
N6 0.0152(15) 0.040(2) 0.0210(16) -0.0163(15) -0.0019(13) 0.0017(13)
N7 0.0174(16) 0.045(2) 0.0294(18) -0.0209(16) -0.0025(14) -0.0024(14)
N8 0.0175(16) 0.046(2) 0.0273(18) -0.0222(16) -0.0015(13) 0.0004(14)
C1 0.0188(19) 0.033(2) 0.027(2) -0.0115(18) -0.0034(16) -0.0002(16)
C2 0.0174(17) 0.031(2) 0.0206(19) -0.0110(17) -0.0031(15) 0.0006(16)
C3 0.0194(18) 0.030(2) 0.024(2) -0.0140(17) -0.0053(15) 0.0019(16)
C4 0.0189(18) 0.029(2) 0.0216(19) -0.0134(17) -0.0046(15) 0.0011(15)
C5 0.0182(17) 0.032(2) 0.0225(19) -0.0109(17) -0.0057(15) 0.0030(16)
C6 0.022(2) 0.043(3) 0.031(2) -0.016(2) -0.0072(17) 0.0025(18)
C7 0.0196(18) 0.031(2) 0.025(2) -0.0122(18) -0.0041(16) 0.0007(16)
C8 0.0209(19) 0.041(2) 0.022(2) -0.0171(18) -0.0054(15) 0.0017(17)
C9 0.0190(18) 0.033(2) 0.0204(19) -0.0113(17) -0.0041(15) 0.0007(16)
C10 0.0190(19) 0.038(2) 0.023(2) -0.0089(18) -0.0049(16) 0.0011(17)
C11 0.0215(19) 0.034(2) 0.024(2) -0.0139(18) -0.0051(16) 0.0021(16)
C12 0.0211(18) 0.030(2) 0.0213(19) -0.0109(17) -0.0057(15) 0.0035(16)
C13 0.0235(19) 0.034(2) 0.022(2) -0.0109(17) -0.0079(16) 0.0007(16)
C14 0.0187(18) 0.028(2) 0.024(2) -0.0092(17) -0.0071(15) 0.0018(16)
C15 0.0194(19) 0.039(2) 0.028(2) -0.0126(19) -0.0085(17) 0.0034(17)
C16 0.0173(18) 0.027(2) 0.026(2) -0.0111(17) -0.0038(15) 0.0001(15)
C17 0.0209(18) 0.032(2) 0.0182(19) -0.0113(17) -0.0042(15) 0.0035(16)
C18 0.0236(19) 0.036(2) 0.026(2) -0.0197(18) -0.0079(16) 0.0031(17)
C19 0.0220(19) 0.031(2) 0.024(2) -0.0125(17) -0.0065(16) 0.0021(16)
C20 0.0220(19) 0.035(2) 0.031(2) -0.0142(19) -0.0109(17) 0.0035(17)

loop_
_atom_type_symbol
_atom_type_description
_atom_type_scat_dispersion_real
_atom_type_scat_dispersion_imag
_atom_type_scat_source
C C 0.0033 0.0016 'International Tables Vol C Tables 4.2.6.8 and 6.1.1.4'
H H 0.0000 0.0000 'International Tables Vol C Tables 4.2.6.8 and 6.1.1.4'
N N 0.0061 0.0033 'International Tables Vol C Tables 4.2.6.8 and 6.1.1.4'
O O 0.0106 0.0060 'International Tables Vol C Tables 4.2.6.8 and 6.1.1.4'
Sr Sr -1.5307 3.2498 'International Tables Vol C Tables 4.2.6.8 and 6.1.1.4'

loop_
_geom_angle_atom_site_label_1
_geom_angle_atom_site_label_2
_geom_angle_atom_site_label_3
_geom_angle
_geom_angle_site_symmetry_1
_geom_angle_site_symmetry_3
_geom_angle_publ_flag
O1 Sr O5 144.79(9) . . ?
O1 Sr O19 71.18(9) . . ?
O5 Sr O19 81.85(9) . . ?
O1 Sr O17 78.13(10) . . ?
O5 Sr O17 74.23(10) . . ?
O19 Sr O17 77.64(9) . . ?
O1 Sr O18 94.86(12) . . ?
O5 Sr O18 96.42(12) . . ?
O19 Sr O18 69.45(9) . . ?
O17 Sr O18 146.80(10) . . ?
O1 Sr O3 92.38(10) . 2_667 ?
O5 Sr O3 98.86(10) . 2_667 ?
O19 Sr O3 147.25(8) . 2_667 ?
O17 Sr O3 71.22(9) . 2_667 ?
O18 Sr O3 141.93(9) . 2_667 ?
O1 Sr O9 142.89(8) . . ?
O5 Sr O9 72.32(9) . . ?
O19 Sr O9 133.18(9) . . ?
O17 Sr O9 128.43(9) . . ?
O18 Sr O9 75.35(10) . . ?
O3 Sr O9 76.47(9) 2_667 . ?
O1 Sr N5 81.71(9) . . ?
O5 Sr N5 133.50(9) . . ?
O19 Sr N5 130.49(9) . . ?
O17 Sr N5 136.48(10) . . ?
O18 Sr N5 72.63(10) . . ?
O3 Sr N5 71.54(9) 2_667 . ?
O9 Sr N5 61.18(8) . . ?
O1 Sr H10 103.3 . . ?
O5 Sr H10 81.7 . . ?
O19 Sr H10 60.8 . . ?
O17 Sr H10 134.4 . . ?
O18 Sr H10 16.1 . . ?
O3 Sr H10 152.0 2_667 . ?
O9 Sr H10 77.1 . . ?
N5 Sr H10 87.7 . . ?
C1 O1 Sr 176.3(3) . . ?
C1 O2 H1 110.8 . . ?
C5 O3 Sr 133.1(2) . 2_667 ?
C6 O5 Sr 145.8(3) . . ?
C6 O6 H2 98.1 . . ?
C10 O8 H3 110.3 . . ?
C11 O9 Sr 122.7(2) . . ?
C11 O10 H4 103.7 . . ?
C15 O12 H5 108.4 . . ?
C20 O15 H6 104.9 . . ?
Sr O17 H7 106.9 . . ?
Sr O17 H8 105.0 . . ?
H7 O17 H8 114.7 . . ?
Sr O18 H9 121.8 . . ?
Sr O18 H10 105.6 . . ?
H9 O18 H10 106.4 . . ?
Sr O19 H11 107.5 . . ?
Sr O19 H12 120.3 . . ?
H11 O19 H12 113.7 . . ?
H13 O20 H14 123.3 . . ?
H15 O21 H16 111.0 . . ?
N2 N1 C2 104.3(3) . . ?
N1 N2 C4 113.1(3) . . ?
N1 N2 H17 116.8 . . ?
C4 N2 H17 130.1 . . ?
N4 N3 C7 104.5(3) . . ?
N3 N4 C9 112.8(3) . . ?
N3 N4 H18 110.8 . . ?
C9 N4 H18 135.1 . . ?
N6 N5 C12 105.2(3) . . ?
N6 N5 Sr 136.0(2) . . ?
C12 N5 Sr 118.5(2) . . ?
N5 N6 C14 112.3(3) . . ?
N5 N6 H19 118.4 . . ?
C14 N6 H19 129.1 . . ?
N8 N7 C17 105.2(3) . . ?
N7 N8 C19 112.2(3) . . ?
N7 N8 H20 120.2 . . ?
C19 N8 H20 127.4 . . ?
O1 C1 O2 125.0(3) . . ?
O1 C1 C2 122.3(3) . . ?
O2 C1 C2 112.7(3) . . ?
N1 C2 C3 111.3(3) . . ?
N1 C2 C1 118.2(3) . . ?
C3 C2 C1 130.5(3) . . ?
C4 C3 C2 104.7(3) . . ?
C4 C3 H21 127.2 . . ?
C2 C3 H21 128.1 . . ?
N2 C4 C3 106.5(3) . . ?
N2 C4 C5 120.6(3) . . ?
C3 C4 C5 132.8(3) . . ?
O3 C5 O4 126.4(3) . . ?
O3 C5 C4 117.8(3) . . ?
O4 C5 C4 115.7(3) . . ?
O5 C6 O6 124.2(4) . . ?
O5 C6 C7 122.9(4) . . ?
O6 C6 C7 112.9(3) . . ?
N3 C7 C8 111.4(3) . . ?
N3 C7 C6 118.9(3) . . ?
C8 C7 C6 129.8(3) . . ?
C9 C8 C7 104.6(3) . . ?
C9 C8 H22 126.6 . . ?
C7 C8 H22 128.5 . . ?
N4 C9 C8 106.7(3) . . ?
N4 C9 C10 120.6(3) . . ?
C8 C9 C10 132.8(3) . . ?
O7 C10 O8 126.8(3) . . ?
O7 C10 C9 119.1(3) . . ?
O8 C10 C9 114.1(3) . . ?
O9 C11 O10 125.0(3) . . ?
O9 C11 C12 120.3(3) . . ?
O10 C11 C12 114.7(3) . . ?
N5 C12 C13 111.0(3) . . ?
N5 C12 C11 117.1(3) . . ?
C13 C12 C11 131.9(3) . . ?
C14 C13 C12 104.6(3) . . ?
C14 C13 H23 123.4 . . ?
C12 C13 H23 132.0 . . ?
N6 C14 C13 106.9(3) . . ?
N6 C14 C15 118.0(3) . . ?
C13 C14 C15 135.0(3) . . ?
O11 C15 O12 124.9(3) . . ?
O11 C15 C14 122.1(3) . . ?
O12 C15 C14 113.0(3) . . ?
O14 C16 O13 125.0(3) . . ?
O14 C16 C17 118.8(3) . . ?
O13 C16 C17 116.2(3) . . ?
N7 C17 C18 110.6(3) . . ?
N7 C17 C16 117.5(3) . . ?
C18 C17 C16 131.9(3) . . ?
C19 C18 C17 104.9(3) . . ?
C19 C18 H24 127.2 . . ?
C17 C18 H24 127.8 . . ?
N8 C19 C18 107.2(3) . . ?
N8 C19 C20 119.5(3) . . ?
C18 C19 C20 133.3(3) . . ?
O16 C20 O15 124.5(3) . . ?
O16 C20 C19 122.2(3) . . ?
O15 C20 C19 113.3(3) . . ?

loop_
_geom_bond_atom_site_label_1
_geom_bond_atom_site_label_2
_geom_bond_distance
_geom_bond_site_symmetry_2
_geom_bond_publ_flag
Sr O1 2.533(3) . ?
Sr O5 2.564(3) . ?
Sr O19 2.587(3) . ?
Sr O17 2.592(3) . ?
Sr O18 2.600(3) . ?
Sr O3 2.638(3) 2_667 ?
Sr O9 2.643(3) . ?
Sr N5 2.682(3) . ?
Sr H10 2.9446 . ?
O1 C1 1.210(4) . ?
O2 C1 1.306(4) . ?
O2 H1 0.8206 . ?
O3 C5 1.247(4) . ?
O3 Sr 2.638(3) 2_667 ?
O4 C5 1.257(4) . ?
O5 C6 1.206(4) . ?
O6 C6 1.311(4) . ?
O6 H2 0.9672 . ?
O7 C10 1.232(4) . ?
O8 C10 1.271(4) . ?
H3 O8 1.2570 2_876 ?
O9 C11 1.225(4) . ?
O10 C11 1.282(4) . ?
O10 H4 1.0258 . ?
O11 C15 1.206(4) . ?
O12 C15 1.311(4) . ?
O12 H5 0.8787 . ?
O13 C16 1.263(4) . ?
O13 H3 1.1990 . ?
O14 C16 1.240(4) . ?
O15 C20 1.300(4) . ?
O15 H6 1.0287 . ?
O16 C20 1.214(4) . ?
O17 H7 1.0788 . ?
O17 H8 0.9446 . ?
O18 H9 0.9800 . ?
O18 H10 0.8500 . ?
O19 H11 0.8970 . ?
O19 H12 0.8432 . ?
O20 H13 1.0704 . ?
O20 H14 0.8528 . ?
O21 H15 0.9473 . ?
O21 H16 0.8060 . ?
N1 N2 1.329(4) . ?
N1 C2 1.344(4) . ?
N2 C4 1.346(4) . ?
N2 H17 0.8202 . ?
N3 N4 1.331(4) . ?
N3 C7 1.339(5) . ?
N4 C9 1.346(4) . ?
N4 H18 0.9374 . ?
N5 N6 1.314(4) . ?
N5 C12 1.345(4) . ?
N6 C14 1.355(4) . ?
N6 H19 0.8663 . ?
N7 N8 1.328(4) . ?
N7 C17 1.345(4) . ?
N8 C19 1.346(4) . ?
N8 H20 0.9598 . ?
C1 C2 1.469(5) . ?
C2 C3 1.393(5) . ?
C3 C4 1.373(5) . ?
C3 H21 0.9712 . ?
C4 C5 1.478(5) . ?
C6 C7 1.469(5) . ?
C7 C8 1.394(5) . ?
C8 C9 1.372(5) . ?
C8 H22 0.8941 . ?
C9 C10 1.477(5) . ?
C11 C12 1.474(5) . ?
C12 C13 1.388(5) . ?
C13 C14 1.368(5) . ?
C13 H23 0.9143 . ?
C14 C15 1.469(5) . ?
C16 C17 1.484(5) . ?
C17 C18 1.395(5) . ?
C18 C19 1.367(5) . ?
C18 H24 0.8997 . ?
C19 C20 1.473(5) . ?
